data_1546506
loop_
_publ_author_name
'Chadwick, Fredrick M.'
'McKay, Alasdair I.'
'Martinez-Martinez, Antonio J.'
'Rees, Nick'
'Kraemer, Tobias'
'Macgregor, Stuart Alan'
'Weller, Andrew'

_publ_section_title
;
 Solid--State Molecular Organometallic Chemistry. Single--Crystal to
 Single--Crystal Reactivity and Catalysis with Light Hydrocarbon
 Substrates.
;
_journal_name_full 'Chem. Sci.'
_journal_paper_doi 10.1039/C7SC01491K
_journal_year 2017
_chemical_formula_moiety 'C32 H12 B F24, C30 H56 P2 Rh'
_chemical_formula_sum 'C62 H68 B F24 P2 Rh'
_chemical_formula_weight 1444.82
_chemical_melting_point ?
_space_group_crystal_system monoclinic
_space_group_IT_number 15
_space_group_name_Hall '-C 2yc'
_space_group_name_H-M_alt 'C 1 2/c 1'
_symmetry_space_group_name_Hall '-C 2yc'
_symmetry_space_group_name_H-M 'C 1 2/c 1'
_atom_sites_solution_hydrogens geom
_audit_creation_date 2017-03-22
_audit_creation_method
;
Olex2 1.2
(compiled 2017.03.02 svn.r3394 for OlexSys, GUI svn.r5324)
;
_audit_update_record
;
2017-03-23 deposited with the CCDC.
2017-07-06 downloaded from the CCDC.
;
_cell_angle_alpha 90
_cell_angle_beta 90.310(6)
_cell_angle_gamma 90
_cell_formula_units_Z 4
_cell_length_a 19.1979(10)
_cell_length_b 17.1549(15)
_cell_length_c 19.9732(12)
_cell_measurement_reflns_used 6309
_cell_measurement_temperature 150.01(10)
_cell_measurement_theta_max 75.9850
_cell_measurement_theta_min 4.0590
_cell_volume 6577.8(8)
_computing_cell_refinement 'CrysAlisPro 1.171.38.43b (Rigaku OD, 2015)'
_computing_data_collection 'CrysAlisPro 1.171.38.43b (Rigaku OD, 2015)'
_computing_data_reduction 'CrysAlisPro 1.171.38.43b (Rigaku OD, 2015)'
_computing_molecular_graphics 'Olex2 (Dolomanov et al., 2009)'
_computing_publication_material 'Olex2 (Dolomanov et al., 2009)'
_computing_structure_refinement 'ShelXL (Sheldrick, 2015)'
_computing_structure_solution
;
Superflip (Palatinus & Chapuis, 2007;Palatinus & van der Lee, 2008;
Palatinus et al., 2012)
;
_diffrn_ambient_temperature 150
_diffrn_detector_area_resol_mean 10.5035
_diffrn_detector_type Atlas
_diffrn_measured_fraction_theta_full 0.999
_diffrn_measured_fraction_theta_max 0.974
_diffrn_measurement_details
;
List of Runs (angles in degrees, time in seconds):

  # Type    Start    End  Width  t~exp~   \w     \q     \k     \f   Frames
#--------------------------------------------------------------------------
  1  \w   -128.00 -36.00   1.00   10.00    --  -40.77-178.00 120.00   92
  2  \w    -12.00  32.00   1.00   10.00    --  -40.77  37.00 -60.00   44
  3  \w    -48.00  29.00   1.00   10.00    --  -40.77  37.00  90.00   77
  4  \w    -49.00 -21.00   1.00   10.00    --  -40.77  37.00   0.00   28
  5  \w   -123.00 -81.00   1.00   10.00    --  -40.77 178.00 -60.00   42
  6  \w     69.00 158.00   1.00   45.00    --  111.00  15.00 -90.00   89
  7  \w     47.00  77.00   1.00   45.00    --  111.00 -94.00 120.00   30
  8  \w     37.00  75.00   1.00   45.00    --  111.00 -30.00  90.00   38
  9  \w     50.00 121.00   1.00   45.00    --  111.00-125.00 -30.00   71
 10  \w     77.00 104.00   1.00   45.00    --  111.00 -94.00-180.00   27
 11  \w     82.00 108.00   1.00   45.00    --  111.00 -94.00  30.00   26
 12  \w     64.00 137.00   1.00   45.00    --  111.00 -61.00 -60.00   73
 13  \w     44.00  71.00   1.00   45.00    --  111.00 -94.00  30.00   27
 14  \w     83.00 169.00   1.00   45.00    --  111.00  61.00  90.00   86
 15  \w     35.00  60.00   1.00   45.00    --  111.00 -94.00  60.00   25
 16  \w     40.00  85.00   1.00   45.00    --  111.00 -30.00 120.00   45
 17  \w     69.00 100.00   1.00   45.00    --  111.00 -94.00  60.00   31
 18  \w     40.00  90.00   1.00   45.00    --  111.00 -45.00-180.00   50
 19  \w     42.00  90.00   1.00   45.00    --  111.00 -30.00-180.00   48
 20  \w    100.00 125.00   1.00   45.00    --  111.00 125.00 -90.00   25
 21  \w     48.00 109.00   1.00   45.00    --  111.00 -94.00 -30.00   61
;
_diffrn_measurement_device 'four-circle diffractometer'
_diffrn_measurement_device_type 'SuperNova, Dual, Cu at zero, Atlas'
_diffrn_measurement_method '\w scans'
_diffrn_radiation_type CuK\a
_diffrn_radiation_wavelength 1.54184
_diffrn_reflns_av_R_equivalents 0.0290
_diffrn_reflns_av_unetI/netI 0.0306
_diffrn_reflns_Laue_measured_fraction_full 0.999
_diffrn_reflns_Laue_measured_fraction_max 0.974
_diffrn_reflns_limit_h_max 19
_diffrn_reflns_limit_h_min -23
_diffrn_reflns_limit_k_max 21
_diffrn_reflns_limit_k_min -21
_diffrn_reflns_limit_l_max 24
_diffrn_reflns_limit_l_min -24
_diffrn_reflns_number 18456
_diffrn_reflns_point_group_measured_fraction_full 0.999
_diffrn_reflns_point_group_measured_fraction_max 0.974
_diffrn_reflns_theta_full 67.684
_diffrn_reflns_theta_max 76.824
_diffrn_reflns_theta_min 4.097
_exptl_absorpt_coefficient_mu 3.507
_exptl_absorpt_correction_T_max 1.00000
_exptl_absorpt_correction_T_min 0.34434
_exptl_absorpt_correction_type multi-scan
_exptl_absorpt_process_details
;
CrysAlisPro 1.171.38.43b (Rigaku Oxford Diffraction, 2015)
Empirical absorption correction using spherical harmonics,
 implemented in SCALE3 ABSPACK scaling algorithm.
;
_exptl_crystal_colour orange
_exptl_crystal_colour_primary orange
_exptl_crystal_density_diffrn 1.459
_exptl_crystal_density_meas ?
_exptl_crystal_density_method 'not measured'
_exptl_crystal_description block
_exptl_crystal_F_000 2944
_exptl_crystal_size_max 0.4
_exptl_crystal_size_mid 0.28
_exptl_crystal_size_min 0.2
_refine_diff_density_max 1.972
_refine_diff_density_min -1.630
_refine_diff_density_rms 0.093
_refine_ls_extinction_method none
_refine_ls_goodness_of_fit_ref 1.090
_refine_ls_hydrogen_treatment constr
_refine_ls_matrix_type full
_refine_ls_number_parameters 483
_refine_ls_number_reflns 6753
_refine_ls_number_restraints 237
_refine_ls_restrained_S_all 1.104
_refine_ls_R_factor_all 0.1106
_refine_ls_R_factor_gt 0.1019
_refine_ls_shift/su_max 0.000
_refine_ls_shift/su_mean 0.000
_refine_ls_structure_factor_coef Fsqd
_refine_ls_weighting_details 'w=1/[\s^2^(Fo^2^)+(0.0845P)^2^+59.6037P] where P=(Fo^2^+2Fc^2^)/3'
_refine_ls_weighting_scheme calc
_refine_ls_wR_factor_gt 0.2487
_refine_ls_wR_factor_ref 0.2542
_reflns_Friedel_coverage 0.000
_reflns_number_gt 5852
_reflns_number_total 6753
_reflns_threshold_expression 'I > 2\s(I)'
_cod_data_source_file c7sc01491k3.cif
_cod_data_source_block 1butene
_cod_depositor_comments
;
The following automatic conversions were performed:

'_chemical_melting_point' value 'not measured' was changed to '?' -
the value is undefined or not given.

'_exptl_crystal_density_meas' value 'not measured' was changed to '?'
- the value is perceived as not measured.

Automatic conversion script
Id: cif_fix_values 4973 2017-02-22 13:04:09Z antanas 
;
_cod_database_code 1546506
_shelx_shelxl_version_number 2014/7
_shelx_space_group_comment
;
The symmetry employed for this shelxl refinement is uniquely defined
by the following loop, which should always be used as a source of
symmetry information in preference to the above space-group names.
They are only intended as comments.
;
_olex2_refinement_description
;
1. Fixed Uiso
 At 1.2 times of:
  All C(H) groups, All C(H,H) groups
 At 1.5 times of:
  All C(H,H,H) groups
2. Restrained distances
 F7-F8 \\sim F7-F9 \\sim F8-F9 \\sim F7A-F8A \\sim F7A-F9A \\sim F8A-F9A
 with sigma of 0.04
 C32-F7 \\sim C32-F8 \\sim C32-F9 \\sim C32-F7A \\sim C32-F8A \\sim C32-F9A
 with sigma of 0.02
 F1-F2 \\sim F1-F3 \\sim F2-F3 \\sim F3A-F1A \\sim F3A-F2A \\sim F1A-F2A
 with sigma of 0.04
 C24-F1 \\sim C24-F2 \\sim C24-F3 \\sim C24-F3A \\sim C24-F1A \\sim C24-F2A
 with sigma of 0.02
3. Uiso/Uaniso restraints and constraints
C4 \\sim C2 \\sim C3 \\sim C1: within 2A with sigma of 0.01 and sigma for
terminal atoms of 0.02
C32 \\sim F9 \\sim F7 \\sim F8: within 2A with sigma of 0.04 and sigma for
terminal atoms of 0.08
F9A \\sim C32 \\sim F7A \\sim F8A: within 2A with sigma of 0.04 and sigma for
terminal atoms of 0.08
C24 \\sim F1 \\sim F2 \\sim F3: within 2A with sigma of 0.04 and sigma for
terminal atoms of 0.08
C24 \\sim F3A \\sim F1A \\sim F2A: within 2A with sigma of 0.04 and sigma for
terminal atoms of 0.08
4. Rigid body (RIGU) restrains
 C4, C2, C3, C1
 with sigma for 1-2 distances of 0.004 and sigma for 1-3 distances of 0.004
 C32, F7, F8, F9
 with sigma for 1-2 distances of 0.004 and sigma for 1-3 distances of 0.004
 C32, F7A, F8A, F9A
 with sigma for 1-2 distances of 0.004 and sigma for 1-3 distances of 0.004
 C24, F1, F2, F3
 with sigma for 1-2 distances of 0.004 and sigma for 1-3 distances of 0.004
 C24, F3A, F1A, F2A
 with sigma for 1-2 distances of 0.004 and sigma for 1-3 distances of 0.004
5. Others
 Sof(F7A)=Sof(F8A)=Sof(F9A)=1-FVAR(1)
 Sof(F7)=Sof(F8)=Sof(F9)=FVAR(1)
 Sof(F3A)=Sof(F1A)=Sof(F2A)=1-FVAR(2)
 Sof(F1)=Sof(F2)=Sof(F3)=FVAR(2)
 Fixed Sof: C3(0.5) H3(0.5) C2(0.5) H2(0.5) C1(0.5) H1A(0.5) H1B(0.5) H1C(0.5)
 C4(0.5) H4A(0.5) H4B(0.5) H4C(0.5)
6.a Ternary CH refined with riding coordinates:
 C11(H11), C5(H5)
6.b Secondary CH2 refined with riding coordinates:
 C16(H16A,H16B), C12(H12A,H12B), C6(H6A,H6B), C8(H8A,H8B), C15(H15A,H15B),
 C10(H10A,H10B), C14(H14A,H14B), C9(H9A,H9B), C7(H7A,H7B), C13(H13A,H13B),
 C17(H17A,H17B)
6.c Aromatic/amide H refined with riding coordinates:
 C29(H29), C19(H19), C27(H27), C31(H31), C23(H23), C21(H21), C3(H3), C2(H2)
6.d Idealised Me refined as rotating group:
 C1(H1A,H1B,H1C), C4(H4A,H4B,H4C)
;
_olex2_date_sample_data_collection 2016-11-19
_olex2_submission_special_instructions 'No special instructions were received'
_oxdiff_exptl_absorpt_empirical_details
;
Empirical correction (ABSPACK) includes:
- Absorption correction using spherical harmonics
- Frame scaling
;

loop_
_space_group_symop_operation_xyz
'x, y, z'
'-x, y, -z+1/2'
'x+1/2, y+1/2, z'
'-x+1/2, y+1/2, -z+1/2'
'-x, -y, -z'
'x, -y, z-1/2'
'-x+1/2, -y+1/2, -z'
'x+1/2, -y+1/2, z-1/2'

loop_
_atom_site_label
_atom_site_type_symbol
_atom_site_fract_x
_atom_site_fract_y
_atom_site_fract_z
_atom_site_U_iso_or_equiv
_atom_site_adp_type
_atom_site_occupancy
_atom_site_site_symmetry_order
_atom_site_calc_flag
_atom_site_refinement_flags_posn
_atom_site_refinement_flags_adp
_atom_site_refinement_flags_occupancy
_atom_site_disorder_assembly
_atom_site_disorder_group
Rh1 Rh 0.5000 0.18759(5) 0.7500 0.0624(3) Uani 1 2 d S T P . .
P1 P 0.51726(8) 0.28322(12) 0.67640(8) 0.0575(4) Uani 1 1 d . . . . .
F1 F 0.5616(4) 0.4651(7) 0.4358(7) 0.089(3) Uani 0.70(3) 1 d D U . A 1
F2 F 0.6719(7) 0.4981(9) 0.4306(8) 0.128(5) Uani 0.70(3) 1 d D U . A 1
F10 F 0.5576(3) 0.0884(3) 0.5128(2) 0.0995(17) Uani 1 1 d . . . . .
F4 F 0.7547(4) 0.4849(4) 0.1994(4) 0.138(3) Uani 1 1 d . . . . .
F12 F 0.5919(4) 0.0170(4) 0.4364(3) 0.140(3) Uani 1 1 d . . . . .
F7 F 0.3202(8) 0.0456(11) 0.4324(7) 0.119(5) Uani 0.521(16) 1 d D U . B 1
F11 F 0.6322(3) 0.1324(5) 0.4488(4) 0.166(4) Uani 1 1 d . . . . .
F6 F 0.7373(5) 0.3784(6) 0.1492(5) 0.191(5) Uani 1 1 d . . . . .
C28 C 0.4007(3) 0.1198(4) 0.3710(3) 0.0572(15) Uani 1 1 d . . . . .
F3 F 0.6415(6) 0.3832(6) 0.4618(4) 0.098(3) Uani 0.70(3) 1 d D U . A 1
C16 C 0.6584(3) 0.3126(6) 0.7036(4) 0.084(3) Uani 1 1 d . . . . .
H16A H 0.6560 0.2714 0.7382 0.101 Uiso 1 1 calc R . . . .
H16B H 0.6449 0.3626 0.7245 0.101 Uiso 1 1 calc R . . . .
C11 C 0.6083(3) 0.2935(5) 0.6473(4) 0.0636(18) Uani 1 1 d . . . . .
H11 H 0.6094 0.3380 0.6149 0.076 Uiso 1 1 calc R . . . .
C29 C 0.4525(3) 0.0936(4) 0.4133(3) 0.0588(16) Uani 1 1 d . . . . .
H29 H 0.4425 0.0574 0.4479 0.071 Uiso 1 1 calc R . . . .
F5 F 0.6721(5) 0.4721(6) 0.1314(4) 0.181(4) Uani 1 1 d . . . . .
C19 C 0.5710(3) 0.3564(4) 0.3317(4) 0.0586(16) Uani 1 1 d . . . . .
H19 H 0.5408 0.3392 0.3663 0.070 Uiso 1 1 calc R . . . .
C26 C 0.4818(3) 0.2045(3) 0.3118(3) 0.0429(12) Uani 1 1 d . . . . .
C18 C 0.5639(3) 0.3238(3) 0.2680(3) 0.0506(14) Uani 1 1 d . . . . .
C27 C 0.4153(3) 0.1736(3) 0.3215(3) 0.0478(13) Uani 1 1 d . . . . .
H27 H 0.3786 0.1903 0.2928 0.057 Uiso 1 1 calc R . . . .
C5 C 0.4660(3) 0.2732(5) 0.5982(3) 0.0619(17) Uani 1 1 d . . . . .
H5 H 0.4830 0.2247 0.5758 0.074 Uiso 1 1 calc R . . . .
C12 C 0.6308(4) 0.2220(7) 0.6105(7) 0.122(5) Uani 1 1 d . . . . .
H12A H 0.5996 0.2137 0.5715 0.147 Uiso 1 1 calc R . . . .
H12B H 0.6264 0.1762 0.6403 0.147 Uiso 1 1 calc R . . . .
C31 C 0.5338(3) 0.1750(3) 0.3546(3) 0.0476(13) Uani 1 1 d . . . . .
H31 H 0.5803 0.1927 0.3493 0.057 Uiso 1 1 calc R . . . .
F8 F 0.3097(6) 0.0497(10) 0.3255(6) 0.109(5) Uani 0.521(16) 1 d D U . B 1
C23 C 0.6092(3) 0.3523(4) 0.2199(4) 0.0626(17) Uani 1 1 d . . . . .
H23 H 0.6059 0.3325 0.1756 0.075 Uiso 1 1 calc R . . . .
C21 C 0.6648(4) 0.4397(4) 0.2979(5) 0.076(2) Uani 1 1 d . . . . .
H21 H 0.6986 0.4785 0.3079 0.092 Uiso 1 1 calc R . . . .
B1 B 0.5000 0.2630(6) 0.2500 0.049(2) Uani 1 2 d S T P . .
C6 C 0.3878(3) 0.2596(6) 0.6137(4) 0.076(2) Uani 1 1 d . . . . .
H6A H 0.3827 0.2166 0.6464 0.092 Uiso 1 1 calc R . . . .
H6B H 0.3673 0.3073 0.6333 0.092 Uiso 1 1 calc R . . . .
C30 C 0.5197(3) 0.1214(4) 0.4039(3) 0.0566(15) Uani 1 1 d . . . . .
C8 C 0.3584(4) 0.3030(6) 0.4962(4) 0.082(3) Uani 1 1 d . . . . .
H8A H 0.3358 0.2867 0.4538 0.098 Uiso 1 1 calc R . . . .
H8B H 0.3347 0.3507 0.5121 0.098 Uiso 1 1 calc R . . . .
C20 C 0.6204(3) 0.4129(4) 0.3465(4) 0.0665(19) Uani 1 1 d . . . . .
C15 C 0.7342(4) 0.3186(7) 0.6772(5) 0.096(3) Uani 1 1 d . . . . .
H15A H 0.7377 0.3628 0.6455 0.115 Uiso 1 1 calc R . . . .
H15B H 0.7664 0.3290 0.7151 0.115 Uiso 1 1 calc R . . . .
C10 C 0.4747(4) 0.3380(6) 0.5486(4) 0.073(2) Uani 1 1 d . . . . .
H10A H 0.5248 0.3445 0.5385 0.088 Uiso 1 1 calc R . . . .
H10B H 0.4577 0.3873 0.5684 0.088 Uiso 1 1 calc R . . . .
C14 C 0.7552(4) 0.2450(6) 0.6429(5) 0.086(3) Uani 1 1 d . . . . .
H14A H 0.7543 0.2013 0.6753 0.103 Uiso 1 1 calc R . . . .
H14B H 0.8032 0.2501 0.6258 0.103 Uiso 1 1 calc R . . . .
C22 C 0.6592(4) 0.4089(5) 0.2340(4) 0.072(2) Uani 1 1 d . . . . .
C9 C 0.4344(4) 0.3216(6) 0.4830(4) 0.082(2) Uani 1 1 d . . . . .
H9A H 0.4374 0.3678 0.4534 0.098 Uiso 1 1 calc R . . . .
H9B H 0.4563 0.2772 0.4595 0.098 Uiso 1 1 calc R . . . .
C7 C 0.3495(4) 0.2387(6) 0.5480(4) 0.079(2) Uani 1 1 d . . . . .
H7A H 0.3683 0.1892 0.5301 0.095 Uiso 1 1 calc R . . . .
H7B H 0.2993 0.2311 0.5571 0.095 Uiso 1 1 calc R . . . .
C33 C 0.5767(4) 0.0916(6) 0.4499(5) 0.081(2) Uani 1 1 d . . . . .
C24 C 0.6253(4) 0.4434(5) 0.4161(5) 0.094(2) Uani 1 1 d D U . . .
C13 C 0.7063(4) 0.2282(8) 0.5862(6) 0.120(4) Uani 1 1 d . . . . .
H13A H 0.7199 0.1786 0.5644 0.144 Uiso 1 1 calc R . . . .
H13B H 0.7097 0.2702 0.5524 0.144 Uiso 1 1 calc R . . . .
C32 C 0.3288(4) 0.0880(5) 0.3788(3) 0.0769(18) Uani 1 1 d D U . . .
F9 F 0.2837(5) 0.1466(7) 0.3823(9) 0.105(4) Uani 0.521(16) 1 d D U . B 1
C25 C 0.7077(6) 0.4340(8) 0.1799(6) 0.110(4) Uani 1 1 d . . . . .
C17 C 0.4943(3) 0.3800(5) 0.7131(3) 0.0650(18) Uani 1 1 d . . . . .
H17A H 0.5233 0.4210 0.6924 0.078 Uiso 1 1 calc R . . . .
H17B H 0.4448 0.3919 0.7033 0.078 Uiso 1 1 calc R . . . .
C3 C 0.4991(13) 0.0847(10) 0.8188(13) 0.091(4) Uani 0.5 1 d . U . C -1
H3 H 0.4912 0.1075 0.8614 0.109 Uiso 0.5 1 calc R . . C -1
C2 C 0.4479(13) 0.0740(10) 0.7745(12) 0.095(4) Uani 0.5 1 d . U . C -1
H2 H 0.4008 0.0707 0.7884 0.114 Uiso 0.5 1 calc R . . C -1
C1 C 0.4671(15) 0.0671(13) 0.7012(13) 0.103(5) Uani 0.5 1 d . U . C -1
H1A H 0.4319 0.0936 0.6738 0.154 Uiso 0.5 1 calc GR . . C -1
H1B H 0.4692 0.0119 0.6887 0.154 Uiso 0.5 1 calc GR . . C -1
H1C H 0.5126 0.0913 0.6939 0.154 Uiso 0.5 1 calc GR . . C -1
C4 C 0.5759(14) 0.0565(13) 0.7956(14) 0.106(5) Uani 0.5 1 d . U . C -1
H4A H 0.5732 0.0031 0.7783 0.160 Uiso 0.5 1 calc GR . . C -1
H4B H 0.6078 0.0581 0.8341 0.160 Uiso 0.5 1 calc GR . . C -1
H4C H 0.5931 0.0913 0.7604 0.160 Uiso 0.5 1 calc GR . . C -1
F7A F 0.3252(6) 0.0112(6) 0.3671(10) 0.107(5) Uani 0.479(16) 1 d D U . B 2
F8A F 0.2794(5) 0.1186(10) 0.3419(8) 0.105(5) Uani 0.479(16) 1 d D U . B 2
F9A F 0.3043(7) 0.0934(11) 0.4401(5) 0.098(4) Uani 0.479(16) 1 d D U . B 2
F3A F 0.5730(12) 0.4628(19) 0.4582(13) 0.093(7) Uani 0.30(3) 1 d D U . A 2
F1A F 0.6508(10) 0.5185(8) 0.4030(11) 0.081(5) Uani 0.30(3) 1 d D U . A 2
F2A F 0.6738(15) 0.4073(16) 0.4508(13) 0.115(7) Uani 0.30(3) 1 d D U . A 2

loop_
_atom_site_aniso_label
_atom_site_aniso_U_11
_atom_site_aniso_U_22
_atom_site_aniso_U_33
_atom_site_aniso_U_23
_atom_site_aniso_U_13
_atom_site_aniso_U_12
Rh1 0.0621(4) 0.0634(5) 0.0617(4) 0.000 0.0037(3) 0.000
P1 0.0392(7) 0.0784(12) 0.0549(9) -0.0015(8) -0.0018(6) 0.0001(7)
F1 0.070(4) 0.087(6) 0.108(8) -0.038(5) 0.004(4) -0.010(3)
F2 0.098(6) 0.161(8) 0.124(9) -0.070(7) 0.011(6) -0.069(6)
F10 0.113(4) 0.113(4) 0.071(3) 0.017(3) -0.032(3) -0.003(3)
F4 0.128(5) 0.152(6) 0.135(5) 0.011(4) -0.002(4) -0.090(5)
F12 0.165(6) 0.131(6) 0.123(5) -0.008(4) -0.046(4) 0.079(5)
F7 0.087(8) 0.157(12) 0.112(7) 0.046(8) -0.002(6) -0.042(8)
F11 0.073(3) 0.252(9) 0.172(6) 0.138(7) -0.063(4) -0.051(4)
F6 0.197(9) 0.148(7) 0.230(10) -0.041(7) 0.141(8) -0.077(7)
C28 0.045(3) 0.071(4) 0.056(3) -0.001(3) 0.000(3) -0.014(3)
F3 0.068(5) 0.137(6) 0.088(5) -0.047(4) -0.018(4) 0.002(4)
C16 0.039(3) 0.141(8) 0.072(5) -0.024(5) -0.006(3) -0.006(4)
C11 0.040(3) 0.091(6) 0.060(4) 0.006(3) -0.003(3) -0.002(3)
C29 0.059(4) 0.063(4) 0.054(3) 0.004(3) -0.001(3) -0.009(3)
F5 0.163(7) 0.244(11) 0.136(6) 0.083(7) -0.040(6) -0.081(7)
C19 0.039(3) 0.046(4) 0.091(5) -0.009(3) -0.007(3) 0.000(2)
C26 0.036(3) 0.044(3) 0.049(3) -0.005(2) -0.004(2) 0.000(2)
C18 0.037(3) 0.041(3) 0.074(4) 0.001(3) -0.013(3) 0.000(2)
C27 0.042(3) 0.047(3) 0.054(3) -0.002(2) -0.006(2) -0.005(2)
C5 0.041(3) 0.094(5) 0.051(3) -0.003(3) -0.002(3) -0.002(3)
C12 0.040(4) 0.154(10) 0.173(11) -0.083(9) 0.017(5) -0.009(5)
C31 0.042(3) 0.038(3) 0.062(3) 0.002(2) -0.009(2) 0.000(2)
F8 0.069(6) 0.155(11) 0.102(7) -0.025(6) -0.002(5) -0.057(7)
C23 0.051(3) 0.058(4) 0.078(4) 0.005(3) -0.017(3) -0.008(3)
C21 0.051(4) 0.052(4) 0.126(7) -0.009(4) -0.015(4) -0.007(3)
B1 0.031(4) 0.064(6) 0.050(5) 0.000 -0.006(3) 0.000
C6 0.042(3) 0.124(7) 0.062(4) 0.003(4) -0.003(3) -0.008(4)
C30 0.053(3) 0.059(4) 0.058(4) 0.006(3) -0.007(3) 0.001(3)
C8 0.050(4) 0.135(8) 0.060(4) -0.008(5) -0.012(3) 0.000(4)
C20 0.048(3) 0.053(4) 0.098(5) -0.020(4) -0.011(3) -0.004(3)
C15 0.052(4) 0.136(9) 0.100(7) -0.021(6) -0.005(4) -0.017(5)
C10 0.048(4) 0.103(6) 0.068(4) 0.009(4) -0.009(3) -0.005(4)
C14 0.039(3) 0.109(7) 0.110(7) 0.007(6) 0.003(4) 0.009(4)
C22 0.060(4) 0.065(5) 0.091(5) 0.014(4) -0.018(4) -0.023(3)
C9 0.056(4) 0.119(7) 0.070(5) 0.004(5) -0.011(3) 0.009(4)
C7 0.053(4) 0.120(7) 0.065(5) -0.009(4) -0.007(3) -0.009(4)
C33 0.067(5) 0.092(6) 0.083(6) 0.025(5) -0.009(4) 0.003(4)
C24 0.062(4) 0.103(5) 0.119(6) -0.049(4) -0.008(3) -0.012(3)
C13 0.039(4) 0.193(12) 0.127(8) -0.065(8) 0.012(4) 0.001(5)
C32 0.053(3) 0.103(5) 0.075(4) 0.004(3) -0.001(3) -0.031(3)
F9 0.051(5) 0.129(7) 0.135(10) -0.005(6) 0.010(6) -0.023(4)
C25 0.101(7) 0.116(9) 0.114(8) 0.026(7) -0.027(7) -0.060(7)
C17 0.047(3) 0.082(5) 0.067(4) 0.004(4) -0.005(3) 0.002(3)
C3 0.122(12) 0.038(6) 0.114(9) 0.009(6) 0.023(8) 0.005(6)
C2 0.119(12) 0.047(7) 0.120(9) 0.007(7) 0.020(8) -0.001(6)
C1 0.120(14) 0.067(9) 0.122(10) -0.002(7) 0.014(9) -0.006(9)
C4 0.125(12) 0.065(9) 0.129(11) 0.006(8) 0.027(9) 0.010(8)
F7A 0.072(6) 0.101(6) 0.148(12) -0.009(6) 0.007(7) -0.037(5)
F8A 0.049(5) 0.147(10) 0.119(9) 0.033(7) -0.014(6) -0.036(6)
F9A 0.065(7) 0.141(11) 0.089(6) -0.014(6) 0.018(4) -0.043(7)
F3A 0.070(8) 0.111(14) 0.098(13) -0.016(10) -0.013(8) 0.010(8)
F1A 0.059(9) 0.097(7) 0.088(10) -0.065(6) -0.012(7) -0.009(6)
F2A 0.095(11) 0.126(12) 0.123(12) -0.067(8) -0.037(10) 0.017(9)

loop_
_atom_type_symbol
_atom_type_description
_atom_type_scat_dispersion_real
_atom_type_scat_dispersion_imag
_atom_type_scat_source
C C 0.0181 0.0091 'International Tables Vol C Tables 4.2.6.8 and 6.1.1.4'
H H 0.0000 0.0000 'International Tables Vol C Tables 4.2.6.8 and 6.1.1.4'
B B 0.0090 0.0039 'International Tables Vol C Tables 4.2.6.8 and 6.1.1.4'
F F 0.0727 0.0534 'International Tables Vol C Tables 4.2.6.8 and 6.1.1.4'
P P 0.2955 0.4335 'International Tables Vol C Tables 4.2.6.8 and 6.1.1.4'
Rh Rh 0.0927 3.6045 'International Tables Vol C Tables 4.2.6.8 and 6.1.1.4'

loop_
_geom_angle_atom_site_label_1
_geom_angle_atom_site_label_2
_geom_angle_atom_site_label_3
_geom_angle
_geom_angle_site_symmetry_1
_geom_angle_site_symmetry_3
P1 Rh1 P1 85.21(10) 2_656 .
P1 Rh1 C3 171.0(6) . .
P1 Rh1 C3 100.0(6) 2_656 .
P1 Rh1 C2 115.3(6) 2_656 .
P1 Rh1 C2 148.3(7) . .
P1 Rh1 C1 114.3(6) . .
P1 Rh1 C1 150.8(7) 2_656 .
P1 Rh1 C4 136.0(5) . .
P1 Rh1 C4 116.8(6) 2_656 .
C3 Rh1 C2 34.6(8) . .
C3 Rh1 C1 64.0(8) . .
C3 Rh1 C4 34.9(7) . .
C2 Rh1 C1 38.2(8) . .
C2 Rh1 C4 57.9(8) . .
C1 Rh1 C4 64.8(8) . .
C11 P1 Rh1 114.9(3) . .
C11 P1 C17 105.3(3) . .
C5 P1 Rh1 114.1(3) . .
C5 P1 C11 104.0(3) . .
C5 P1 C17 106.8(3) . .
C17 P1 Rh1 111.0(2) . .
C29 C28 C27 120.6(6) . .
C29 C28 C32 118.8(6) . .
C27 C28 C32 120.6(6) . .
C11 C16 C15 110.9(7) . .
C16 C11 P1 112.6(5) . .
C12 C11 P1 110.6(5) . .
C12 C11 C16 111.0(7) . .
C28 C29 C30 118.2(6) . .
C20 C19 C18 122.4(7) . .
C27 C26 C31 115.3(5) . .
C27 C26 B1 122.6(4) . .
C31 C26 B1 121.8(4) . .
C19 C18 B1 121.4(5) . .
C23 C18 C19 115.7(6) . .
C23 C18 B1 122.6(5) . .
C28 C27 C26 122.7(5) . .
C6 C5 P1 110.9(5) . .
C10 C5 P1 115.4(5) . .
C10 C5 C6 110.7(6) . .
C11 C12 C13 112.0(8) . .
C30 C31 C26 122.3(5) . .
C18 C23 C22 122.5(7) . .
C20 C21 C22 118.5(7) . .
C26 B1 C26 104.0(7) . 2_655
C26 B1 C18 113.1(3) . 2_655
C26 B1 C18 112.7(3) . .
C26 B1 C18 112.7(3) 2_655 2_655
C26 B1 C18 113.1(3) 2_655 .
C18 B1 C18 101.5(7) 2_655 .
C7 C6 C5 108.8(6) . .
C29 C30 C33 118.2(6) . .
C31 C30 C29 120.8(6) . .
C31 C30 C33 121.0(6) . .
C9 C8 C7 112.5(7) . .
C19 C20 C24 118.9(7) . .
C21 C20 C19 120.7(7) . .
C21 C20 C24 120.4(6) . .
C14 C15 C16 110.7(8) . .
C5 C10 C9 111.7(7) . .
C15 C14 C13 110.0(8) . .
C23 C22 C25 119.0(8) . .
C21 C22 C23 120.2(8) . .
C21 C22 C25 120.7(7) . .
C8 C9 C10 111.6(7) . .
C8 C7 C6 110.8(7) . .
F10 C33 F12 102.3(7) . .
F10 C33 C30 112.9(7) . .
F12 C33 C30 111.0(8) . .
F11 C33 F10 106.1(8) . .
F11 C33 F12 109.8(9) . .
F11 C33 C30 114.0(7) . .
F1 C24 F3 102.3(9) . .
F1 C24 C20 108.6(9) . .
F2 C24 F1 110.7(10) . .
F2 C24 F3 103.4(9) . .
F2 C24 C20 119.5(9) . .
F3 C24 C20 111.1(7) . .
F3A C24 C20 128.5(15) . .
F3A C24 F1A 98.7(15) . .
F1A C24 C20 99.7(10) . .
F2A C24 C20 111.7(12) . .
F2A C24 F3A 108.3(15) . .
F2A C24 F1A 106.5(13) . .
C14 C13 C12 111.3(9) . .
F7 C32 C28 114.2(9) . .
F7 C32 F9 107.0(10) . .
F8 C32 F7 110.7(10) . .
F8 C32 C28 110.9(7) . .
F8 C32 F9 104.2(9) . .
F9 C32 C28 109.4(8) . .
F7A C32 C28 112.8(8) . .
F8A C32 C28 117.6(8) . .
F8A C32 F7A 105.1(10) . .
F8A C32 F9A 103.6(10) . .
F9A C32 C28 114.0(8) . .
F9A C32 F7A 102.3(10) . .
F4 C25 F5 103.7(10) . .
F4 C25 C22 114.0(10) . .
F6 C25 F4 109.5(12) . .
F6 C25 F5 104.1(12) . .
F6 C25 C22 114.5(10) . .
F5 C25 C22 110.1(10) . .
C17 C17 P1 110.8(3) 2_656 .
C2 C3 Rh1 73.1(12) . .
C2 C3 C4 116(2) . .
C4 C3 Rh1 92.9(13) . .
C3 C2 Rh1 72.4(12) . .
C3 C2 C1 118(2) . .
C1 C2 Rh1 75.3(12) . .
C2 C1 Rh1 66.5(12) . .
C3 C4 Rh1 52.2(10) . .

loop_
_geom_bond_atom_site_label_1
_geom_bond_atom_site_label_2
_geom_bond_distance
_geom_bond_site_symmetry_2
Rh1 P1 2.229(2) 2_656
Rh1 P1 2.229(2) .
Rh1 C3 2.24(2) .
Rh1 C2 2.246(18) .
Rh1 C1 2.37(2) .
Rh1 C4 2.83(2) .
P1 C11 1.853(7) .
P1 C5 1.848(6) .
P1 C17 1.868(8) .
F1 C24 1.341(10) .
F2 C24 1.327(9) .
F10 C33 1.313(10) .
F4 C25 1.313(10) .
F12 C33 1.341(11) .
F7 C32 1.306(10) .
F11 C33 1.275(10) .
F6 C25 1.271(16) .
C28 C29 1.376(9) .
C28 C27 1.383(9) .
C28 C32 1.494(9) .
F3 C24 1.410(11) .
C16 C11 1.512(9) .
C16 C15 1.554(11) .
C11 C12 1.496(12) .
C29 C30 1.389(9) .
F5 C25 1.351(13) .
C19 C18 1.395(9) .
C19 C20 1.387(9) .
C26 C27 1.396(8) .
C26 C31 1.405(8) .
C26 B1 1.630(9) .
C18 C23 1.389(9) .
C18 B1 1.649(9) .
C5 C6 1.553(9) .
C5 C10 1.499(11) .
C12 C13 1.534(11) .
C31 C30 1.376(9) .
F8 C32 1.302(10) .
C23 C22 1.393(9) .
C21 C20 1.375(12) .
C21 C22 1.383(12) .
B1 C26 1.630(9) 2_655
B1 C18 1.649(9) 2_655
C6 C7 1.543(10) .
C30 C33 1.514(10) .
C8 C9 1.518(11) .
C8 C7 1.521(12) .
C20 C24 1.489(12) .
C15 C14 1.494(13) .
C10 C9 1.544(10) .
C14 C13 1.496(13) .
C22 C25 1.495(14) .
C24 F3A 1.356(14) .
C24 F1A 1.405(13) .
C24 F2A 1.312(13) .
C32 F9 1.329(11) .
C32 F7A 1.340(11) .
C32 F8A 1.308(10) .
C32 F9A 1.317(10) .
C17 C17 1.487(14) 2_656
C3 C2 1.33(3) .
C3 C4 1.62(3) .
C2 C1 1.52(3) .
